data_1520607
loop_
_publ_author_name
'Eriksen, J.'
'Goodson, P.'
'Hazell, A.'
'Hodgson, D. J.'
'Michelsen, K.'
'Monsted, O.'
'Rasmussen, J. C.'
'Toftlund, H.'

_publ_section_title
;
 Chromium(III) Complexes of the Hexadentate Ligand N,N,N',N'-
 Tetrakis(2-pyridylmethyl)ethane-1,2-diamine. Synthesis, Structure and
 Reactivity
;
_journal_name_full 'Acta Chemica Scandinavica'
_journal_page_first 1083
_journal_page_last 1092
_journal_paper_doi 10.3891/acta.chem.scand.53-1083
_journal_volume 53
_journal_year 1999
_chemical_formula_sum 'C28 H33 Cl2 Cr N6 O11'
_chemical_formula_weight 752.54
_space_group_IT_number 2
_symmetry_cell_setting triclinic
_symmetry_Int_Tables_number 2
_symmetry_space_group_name_Hall '-P 1'
_symmetry_space_group_name_H-M 'P -1'
_cell_angle_alpha 75.05(1)
_cell_angle_beta 109.38(1)
_cell_angle_gamma 109.60(1)
_cell_formula_units_Z 2
_cell_length_a 12.414(3)
_cell_length_b 10.740(2)
_cell_length_c 13.682(3)
_cell_volume 1598.9(6)
_diffrn_ambient_temperature 294
_diffrn_radiation_probe x-ray
_diffrn_radiation_type MoK\a
_diffrn_radiation_wavelength 0.71069
_exptl_absorpt_coefficient_mu 0.0583
_exptl_crystal_F_000 778
_refine_ls_goodness_of_fit_ref 1.240
_refine_ls_number_parameters 442
_refine_ls_number_reflns 4770
_refine_ls_R_factor_gt 0.037
_refine_ls_wR_factor_gt 0.051
_cod_data_source_file Acta-Chem-Scand-1999-53-1083-1092-1.cif
_cod_data_source_block 1
_cod_database_code 1520607

loop_
_symmetry_equiv_pos_site_id
_symmetry_equiv_pos_as_xyz
1 x,y,z
2 -x,-y,-z

loop_
_atom_site_label
_atom_site_type_symbol
_atom_site_thermal_displace_type
_atom_site_fract_x
_atom_site_fract_y
_atom_site_fract_z
_atom_site_occupancy
_atom_site_U_iso_or_equiv
_atom_site_calc_flag
_atom_site_refinement_flags
_atom_site_disorder_assembly
_atom_site_disorder_group
Cr Cr Uiso 0.77427(3) 0.23147(4) 0.26957(3) 1.000 0.0257(2) . . . .
O1 O Uiso 0.8750(2) 0.2940(2) 0.39760(10) 1.000 0.0380(10) . . . .
O2 O Uiso 0.9675(2) 0.1384(2) 0.4871(2) 1.000 0.058(2) . . . .
N1 N Uiso 0.6561(2) 0.1988(2) 0.1227(2) 1.000 0.0340(10) . . . .
N2 N Uiso 0.8465(2) 0.4067(2) 0.1820(2) 1.000 0.0320(10) . . . .
N3 N Uiso 0.6386(2) 0.2989(2) 0.2718(2) 1.000 0.0350(10) . . . .
N4 N Uiso 0.8707(2) 0.1251(2) 0.2339(2) 1.000 0.0310(10) . . . .
N5 N Uiso 0.7031(2) 0.0433(2) 0.3449(2) 1.000 0.0350(10) . . . .
N6 N Uiso 1.0613(2) 0.1050(3) 0.1371(2) 1.000 0.052(2) . . . .
C1 C Uiso 0.6797(2) 0.0866(3) 0.0949(2) 1.000 0.038(2) . . . .
C2 C Uiso 0.8126(2) 0.1125(3) 0.1198(2) 1.000 0.037(2) . . . .
C3 C Uiso 0.6754(3) 0.3244(3) 0.0432(2) 1.000 0.040(2) . . . .
C4 C Uiso 0.7914(2) 0.4238(3) 0.0788(2) 1.000 0.036(2) . . . .
C5 C Uiso 0.8371(3) 0.5340(3) 0.0105(2) 1.000 0.053(2) . . . .
C6 C Uiso 0.9387(3) 0.6295(4) 0.0510(3) 1.000 0.060(2) . . . .
C7 C Uiso 0.9934(3) 0.6123(3) 0.1568(3) 1.000 0.052(2) . . . .
C8 C Uiso 0.9460(2) 0.4998(3) 0.2204(2) 1.000 0.039(2) . . . .
C9 C Uiso 0.5336(2) 0.1633(3) 0.1351(2) 1.000 0.039(2) . . . .
C10 C Uiso 0.5338(2) 0.2565(3) 0.2008(2) 1.000 0.037(2) . . . .
C11 C Uiso 0.4345(3) 0.2931(3) 0.1936(3) 1.000 0.048(2) . . . .
C12 C Uiso 0.4425(3) 0.3726(4) 0.2620(3) 1.000 0.056(2) . . . .
C13 C Uiso 0.5484(3) 0.4148(3) 0.3345(3) 1.000 0.051(2) . . . .
C14 C Uiso 0.6459(3) 0.3781(3) 0.3372(2) 1.000 0.040(2) . . . .
C15 C Uiso 0.8561(2) -0.0104(2) 0.3018(2) 1.000 0.035(2) . . . .
C16 C Uiso 0.7538(2) -0.0521(2) 0.3491(2) 1.000 0.0340(10) . . . .
C17 C Uiso 0.7183(3) -0.1818(3) 0.4005(2) 1.000 0.043(2) . . . .
C18 C Uiso 0.6285(3) -0.2159(3) 0.4487(2) 1.000 0.052(2) . . . .
C19 C Uiso 0.5766(3) -0.1178(3) 0.4450(3) 1.000 0.053(2) . . . .
C20 C Uiso 0.6153(3) 0.0084(3) 0.3933(2) 1.000 0.045(2) . . . .
C21 C Uiso 1.0022(2) 0.1951(3) 0.2509(2) 1.000 0.037(2) . . . .
C22 C Uiso 1.0734(2) 0.1151(3) 0.2357(2) 1.000 0.036(2) . . . .
C23 C Uiso 1.1478(3) 0.0552(4) 0.3206(3) 1.000 0.055(2) . . . .
C24 C Uiso 1.2110(3) -0.0164(4) 0.3027(3) 1.000 0.068(3) . . . .
C25 C Uiso 1.1992(3) -0.0273(4) 0.2027(4) 1.000 0.063(3) . . . .
C26 C Uiso 1.1239(3) 0.0344(4) 0.1228(3) 1.000 0.064(3) . . . .
C27 C Uiso 0.9430(2) 0.2409(3) 0.4815(2) 1.000 0.038(2) . . . .
C28 C Uiso 0.9888(3) 0.3166(3) 0.5712(2) 1.000 0.052(2) . . . .
Cl1 Cl Uiso 0.67739(6) -0.30050(7) 0.12787(5) 1.000 0.0439(4) . . . .
O3 O Uiso 0.5993(3) -0.2501(4) 0.1535(3) 1.000 0.095(3) . . . .
O4 O Uiso 0.6121(3) -0.4142(3) 0.0793(3) 1.000 0.081(2) . . . .
O5 O Uiso 0.7635(3) -0.3322(4) 0.2200(3) 1.000 0.088(3) . . . .
O6 O Uiso 0.7307(3) -0.1966(3) 0.0561(3) 1.000 0.092(3) . . . .
Cl2 Cl Uiso 1.27027(6) 0.54369(8) 0.36418(6) 1.000 0.0471(5) . . . .
O7 O Uiso 1.3881(2) 0.5330(3) 0.4128(2) 1.000 0.068(2) . . . .
O8 O Uiso 1.2692(4) 0.6792(3) 0.3423(4) 1.000 0.103(3) . . . .
O9 O Uiso 1.1969(3) 0.4715(4) 0.4319(3) 1.000 0.100(3) . . . .
O10 O Uiso 1.2238(3) 0.4902(5) 0.2689(3) 1.000 0.103(3) . . . .
O11 O Uiso 1.4166(3) 0.8231(3) 0.1843(2) 1.000 0.074(2) . . . .

loop_
_geom_angle_atom_site_label_1
_geom_angle_atom_site_label_2
_geom_angle_atom_site_label_3
_geom_angle
_geom_angle_site_symmetry_1
_geom_angle_site_symmetry_2
_geom_angle_site_symmetry_3
_geom_angle_publ_flag
O1 Cr N1 168.81(9) . . . yes
O1 Cr N2 91.26(9) . . . yes
O1 Cr N3 92.79(10) . . . yes
O1 Cr N4 104.27(10) . . . yes
O1 Cr N5 93.75(9) . . . yes
N1 Cr N2 81.80(9) . . . yes
N1 Cr N3 78.91(10) . . . yes
N1 Cr N4 84.85(10) . . . yes
N1 Cr N5 93.95(9) . . . yes
N2 Cr N3 93.08(10) . . . yes
N2 Cr N4 92.18(10) . . . yes
N2 Cr N5 173.06(10) . . . yes
N3 Cr N4 162.03(10) . . . yes
N3 Cr N5 91.48(10) . . . yes
N4 Cr N5 81.93(10) . . . yes
O4 Cl1 O5 110.9(2) . . . yes
O4 Cl1 O6 109.6(2) . . . yes
O5 Cl1 O6 111.0(2) . . . yes
O3 Cl1 O6 106.3(2) . . . yes
O3 Cl1 O4 109.8(2) . . . yes
O3 Cl1 O5 109.1(2) . . . yes
O7 Cl2 O8 110.2(2) . . . yes
O7 Cl2 O9 110.1(2) . . . yes
O7 Cl2 O10 109.8(2) . . . yes
O8 Cl2 O9 108.4(3) . . . yes
O8 Cl2 O10 109.4(3) . . . yes
O9 Cl2 O10 109.0(3) . . . yes
Cr O1 C27 133.11(19) . . . yes
Cr N1 C9 106.88(17) . . . yes
Cr N1 C1 106.14(17) . . . yes
Cr N1 C3 110.14(17) . . . yes
C3 N1 C9 109.3(2) . . . yes
C1 N1 C3 111.9(2) . . . yes
C1 N1 C9 112.4(2) . . . yes
Cr N2 C8 124.4(2) . . . yes
C4 N2 C8 119.5(2) . . . yes
Cr N2 C4 115.99(19) . . . yes
C10 N3 C14 119.2(3) . . . yes
Cr N3 C14 125.8(2) . . . yes
Cr N3 C10 114.97(19) . . . yes
Cr N4 C2 104.59(18) . . . yes
C15 N4 C21 108.7(2) . . . yes
Cr N4 C21 113.92(16) . . . yes
C2 N4 C15 110.7(2) . . . yes
Cr N4 C15 108.51(17) . . . yes
C2 N4 C21 110.4(2) . . . yes
Cr N5 C16 115.39(19) . . . yes
Cr N5 C20 126.7(2) . . . yes
C16 N5 C20 117.9(2) . . . yes
C22 N6 C26 117.6(3) . . . yes
N1 C1 C2 108.1(2) . . . yes
N4 C2 C1 110.7(2) . . . yes
N1 C3 C4 112.8(2) . . . yes
N2 C4 C5 121.1(3) . . . yes
C3 C4 C5 122.0(2) . . . no
N2 C4 C3 116.7(2) . . . yes
C4 C5 C6 118.8(3) . . . no
C5 C6 C7 119.7(3) . . . no
C6 C7 C8 119.1(3) . . . no
N2 C8 C7 121.8(3) . . . yes
N1 C9 C10 107.8(2) . . . yes
N3 C10 C9 115.0(2) . . . yes
N3 C10 C11 121.5(3) . . . yes
C9 C10 C11 123.5(3) . . . no
C10 C11 C12 118.8(3) . . . no
C11 C12 C13 119.8(4) . . . no
C12 C13 C14 119.3(3) . . . no
N3 C14 C13 121.4(3) . . . yes
N4 C15 C16 114.0(2) . . . yes
N5 C16 C17 121.9(3) . . . yes
C15 C16 C17 120.6(3) . . . no
N5 C16 C15 117.4(2) . . . yes
C16 C17 C18 119.6(3) . . . no
C17 C18 C19 118.7(3) . . . no
C18 C19 C20 119.2(4) . . . no
N5 C20 C19 122.9(3) . . . yes
N4 C21 C22 114.4(2) . . . yes
N6 C22 C21 117.1(2) . . . yes
N6 C22 C23 121.7(3) . . . yes
C21 C22 C23 121.2(3) . . . no
C22 C23 C24 119.0(3) . . . no
C23 C24 C25 119.7(4) . . . no
C24 C25 C26 118.0(4) . . . no
N6 C26 C25 124.0(4) . . . yes
O1 C27 C28 114.4(3) . . . yes
O2 C27 C28 122.4(3) . . . yes
O1 C27 O2 123.3(3) . . . yes

loop_
_geom_bond_atom_site_label_1
_geom_bond_atom_site_label_2
_geom_bond_distance
_geom_bond_site_symmetry_1
_geom_bond_site_symmetry_2
_geom_bond_publ_flag
Cr O1 1.9165(17) . . yes
Cr N1 2.092(3) . . yes
Cr N2 2.049(2) . . yes
Cr N3 2.056(3) . . yes
Cr N4 2.138(3) . . yes
Cr N5 2.064(2) . . yes
Cl1 O3 1.425(4) . . yes
Cl1 O4 1.410(3) . . yes
Cl1 O5 1.406(4) . . yes
Cl1 O6 1.421(4) . . yes
Cl2 O7 1.422(3) . . yes
Cl2 O8 1.412(4) . . yes
Cl2 O9 1.416(4) . . yes
Cl2 O10 1.424(4) . . yes
O1 C27 1.303(3) . . yes
O2 C27 1.215(4) . . yes
N1 C1 1.493(4) . . yes
N1 C3 1.503(4) . . yes
N1 C9 1.495(4) . . yes
N2 C4 1.343(4) . . yes
N2 C8 1.347(4) . . yes
N3 C10 1.355(4) . . yes
N3 C14 1.349(4) . . yes
N4 C2 1.507(4) . . yes
N4 C15 1.500(3) . . yes
N4 C21 1.516(4) . . yes
N5 C20 1.358(5) . . yes
N5 C16 1.352(3) . . yes
N6 C26 1.338(5) . . yes
N6 C22 1.336(4) . . yes
C1 C2 1.511(4) . . no
C3 C4 1.491(5) . . no
C4 C5 1.388(4) . . no
C5 C6 1.383(5) . . no
C6 C7 1.373(5) . . no
C7 C8 1.373(5) . . no
C9 C10 1.507(4) . . no
C10 C11 1.381(5) . . no
C11 C12 1.382(5) . . no
C12 C13 1.373(6) . . no
C13 C14 1.380(6) . . no
C15 C16 1.499(4) . . no
C16 C17 1.385(4) . . no
C17 C18 1.379(5) . . no
C18 C19 1.391(5) . . no
C19 C20 1.365(4) . . no
C21 C22 1.512(4) . . no
C22 C23 1.385(5) . . no
C23 C24 1.377(6) . . no
C24 C25 1.358(6) . . no
C25 C26 1.368(6) . . no
C27 C28 1.494(4) . . no

loop_
_geom_torsion_atom_site_label_1
_geom_torsion_atom_site_label_2
_geom_torsion_atom_site_label_3
_geom_torsion_atom_site_label_4
_geom_torsion
_geom_torsion_site_symmetry_1
_geom_torsion_site_symmetry_2
_geom_torsion_site_symmetry_3
_geom_torsion_site_symmetry_4
_geom_torsion_publ_flag
N2 Cr O1 C27 -131.3(3) . . . . no
N3 Cr O1 C27 135.6(3) . . . . no
N4 Cr O1 C27 -38.7(3) . . . . no
N5 Cr O1 C27 43.9(3) . . . . no
N2 Cr N1 C1 111.70(19) . . . . no
N2 Cr N1 C3 -9.6(2) . . . . no
N2 Cr N1 C9 -128.12(18) . . . . no
N3 Cr N1 C1 -153.51(18) . . . . no
N3 Cr N1 C3 85.2(2) . . . . no
N3 Cr N1 C9 -33.33(17) . . . . no
N4 Cr N1 C1 18.74(17) . . . . no
N4 Cr N1 C3 -102.5(2) . . . . no
N4 Cr N1 C9 138.92(17) . . . . no
N5 Cr N1 C1 -62.77(18) . . . . no
N5 Cr N1 C3 176.0(2) . . . . no
N5 Cr N1 C9 57.41(18) . . . . no
O1 Cr N2 C4 -170.5(2) . . . . no
O1 Cr N2 C8 12.5(3) . . . . no
N1 Cr N2 C4 0.7(2) . . . . no
N1 Cr N2 C8 -176.3(3) . . . . no
N3 Cr N2 C4 -77.6(2) . . . . no
N3 Cr N2 C8 105.4(2) . . . . no
N4 Cr N2 C4 85.2(2) . . . . no
N4 Cr N2 C8 -91.8(2) . . . . no
O1 Cr N3 C10 -169.5(2) . . . . no
O1 Cr N3 C14 9.8(2) . . . . no
N1 Cr N3 C10 18.08(19) . . . . no
N1 Cr N3 C14 -162.7(2) . . . . no
N2 Cr N3 C10 99.1(2) . . . . no
N2 Cr N3 C14 -81.7(2) . . . . no
N5 Cr N3 C10 -75.7(2) . . . . no
N5 Cr N3 C14 103.6(2) . . . . no
O1 Cr N4 C2 -163.18(16) . . . . no
O1 Cr N4 C15 78.59(17) . . . . no
O1 Cr N4 C21 -42.58(19) . . . . no
N1 Cr N4 C2 10.24(17) . . . . no
N1 Cr N4 C15 -107.99(17) . . . . no
N1 Cr N4 C21 130.84(19) . . . . no
N2 Cr N4 C2 -71.33(17) . . . . no
N2 Cr N4 C15 170.44(17) . . . . no
N2 Cr N4 C21 49.28(19) . . . . no
N5 Cr N4 C2 104.98(17) . . . . no
N5 Cr N4 C15 -13.25(17) . . . . no
N5 Cr N4 C21 -134.42(19) . . . . no
O1 Cr N5 C16 -97.0(2) . . . . no
O1 Cr N5 C20 80.2(3) . . . . no
N1 Cr N5 C16 91.2(2) . . . . no
N1 Cr N5 C20 -91.7(2) . . . . no
N3 Cr N5 C16 170.2(2) . . . . no
N3 Cr N5 C20 -12.7(3) . . . . no
N4 Cr N5 C16 7.0(2) . . . . no
N4 Cr N5 C20 -175.9(3) . . . . no
Cr O1 C27 C28 -169.2(2) . . . . no
Cr O1 C27 O2 10.7(5) . . . . no
C3 N1 C1 C2 75.5(3) . . . . no
Cr N1 C1 C2 -44.7(2) . . . . no
C1 N1 C3 C4 -101.3(3) . . . . no
C9 N1 C1 C2 -161.2(2) . . . . no
Cr N1 C3 C4 16.5(3) . . . . no
C1 N1 C9 C10 158.9(2) . . . . no
C3 N1 C9 C10 -76.4(3) . . . . no
Cr N1 C9 C10 42.8(2) . . . . no
C9 N1 C3 C4 133.6(3) . . . . no
Cr N2 C4 C5 -175.4(2) . . . . no
C8 N2 C4 C3 -174.0(3) . . . . no
Cr N2 C8 C7 176.7(3) . . . . no
C4 N2 C8 C7 -0.2(5) . . . . no
C8 N2 C4 C5 1.8(4) . . . . no
Cr N2 C4 C3 8.8(3) . . . . no
C14 N3 C10 C9 -177.2(2) . . . . no
C14 N3 C10 C11 0.3(4) . . . . no
Cr N3 C14 C13 -178.1(2) . . . . no
C10 N3 C14 C13 1.2(4) . . . . no
Cr N3 C10 C9 2.1(3) . . . . no
Cr N3 C10 C11 179.6(2) . . . . no
Cr N4 C2 C1 -38.3(3) . . . . no
Cr N4 C15 C16 17.7(2) . . . . no
C2 N4 C15 C16 -96.5(3) . . . . no
C21 N4 C15 C16 142.1(2) . . . . no
Cr N4 C21 C22 174.60(17) . . . . no
C2 N4 C21 C22 -68.1(3) . . . . no
C15 N4 C21 C22 53.5(3) . . . . no
C15 N4 C2 C1 78.4(3) . . . . no
C21 N4 C2 C1 -161.2(2) . . . . no
C20 N5 C16 C15 -176.0(2) . . . . no
C20 N5 C16 C17 0.2(4) . . . . no
Cr N5 C20 C19 -177.3(2) . . . . no
C16 N5 C20 C19 -0.2(4) . . . . no
Cr N5 C16 C15 1.5(3) . . . . no
Cr N5 C16 C17 177.6(2) . . . . no
C26 N6 C22 C21 -180.0(3) . . . . no
C22 N6 C26 C25 -0.2(6) . . . . no
C26 N6 C22 C23 0.0(5) . . . . no
N1 C1 C2 N4 57.6(3) . . . . no
N1 C3 C4 C5 167.2(3) . . . . no
N1 C3 C4 N2 -17.1(4) . . . . no
N2 C4 C5 C6 -2.4(5) . . . . no
C3 C4 C5 C6 173.2(3) . . . . no
C4 C5 C6 C7 1.3(6) . . . . no
C5 C6 C7 C8 0.2(6) . . . . no
C6 C7 C8 N2 -0.8(5) . . . . no
N1 C9 C10 C11 152.1(3) . . . . no
N1 C9 C10 N3 -30.4(3) . . . . no
N3 C10 C11 C12 -1.3(5) . . . . no
C9 C10 C11 C12 176.1(3) . . . . no
C10 C11 C12 C13 0.8(5) . . . . no
C11 C12 C13 C14 0.7(5) . . . . no
C12 C13 C14 N3 -1.7(5) . . . . no
N4 C15 C16 N5 -13.5(3) . . . . no
N4 C15 C16 C17 170.3(2) . . . . no
C15 C16 C17 C18 176.3(2) . . . . no
N5 C16 C17 C18 0.3(4) . . . . no
C16 C17 C18 C19 -0.6(4) . . . . no
C17 C18 C19 C20 0.5(5) . . . . no
C18 C19 C20 N5 -0.1(5) . . . . no
N4 C21 C22 C23 -106.0(3) . . . . no
N4 C21 C22 N6 74.1(3) . . . . no
C21 C22 C23 C24 -179.9(3) . . . . no
N6 C22 C23 C24 0.1(6) . . . . no
C22 C23 C24 C25 -0.2(6) . . . . no
C23 C24 C25 C26 0.0(6) . . . . no
C24 C25 C26 N6 0.1(6) . . . . no
